data_4337273
loop_
_publ_author_name
'Hutchings, Amy-Jayne'
'Habib, Fatemah'
'Holmberg, Rebecca J.'
'Korobkov, Ilia'
'Murugesu, Muralee'

_publ_section_title
;
 Structural rearrangement through lanthanide contraction in dinuclear
 complexes.
;
_journal_issue 4
_journal_name_full 'Inorganic chemistry'
_journal_page_first 2102
_journal_page_last 2112
_journal_paper_doi 10.1021/ic402682r
_journal_volume 53
_journal_year 2014
_chemical_formula_sum 'C50.5 H41.5 Ho2 N9.5 O9 S3'
_chemical_formula_weight 1351.47
_chemical_name_systematic
; 
 ? 
;
_space_group_IT_number 2
_symmetry_cell_setting triclinic
_symmetry_space_group_name_Hall '-P 1'
_symmetry_space_group_name_H-M 'P -1'
_atom_sites_solution_hydrogens geom
_atom_sites_solution_primary direct
_atom_sites_solution_secondary difmap
_audit_creation_method SHELXL-97
_cell_angle_alpha 108.3720(10)
_cell_angle_beta 99.9230(10)
_cell_angle_gamma 105.4420(10)
_cell_formula_units_Z 2
_cell_length_a 11.7069(2)
_cell_length_b 14.9767(3)
_cell_length_c 18.9807(4)
_cell_measurement_reflns_used 4942
_cell_measurement_temperature 200(2)
_cell_measurement_theta_max 28.28
_cell_measurement_theta_min 3.11
_cell_volume 2922.39(10)
_computing_cell_refinement 'APEX II, Bruker (2009)'
_computing_data_collection 'APEX II, Bruker (2009)'
_computing_data_reduction 'XPREP, Bruker (2009)'
_computing_molecular_graphics 'SHELXTL, Bruker (2004)'
_computing_publication_material 'SHELXTL, Bruker (2004)'
_computing_structure_refinement 'SHELXL-97 (Sheldrick, 2008)'
_computing_structure_solution 'SHELXS-97 (Sheldrick, 2008)'
_diffrn_ambient_temperature 200(2)
_diffrn_measured_fraction_theta_full 0.979
_diffrn_measured_fraction_theta_max 0.979
_diffrn_measurement_device_type 'Bruker APEX-II CCD'
_diffrn_measurement_method '\f and \w scans'
_diffrn_radiation_monochromator graphite
_diffrn_radiation_source 'fine-focus sealed tube'
_diffrn_radiation_type MoK\a
_diffrn_radiation_wavelength 0.71073
_diffrn_reflns_av_R_equivalents 0.0000
_diffrn_reflns_av_sigmaI/netI 0.0334
_diffrn_reflns_limit_h_max 15
_diffrn_reflns_limit_h_min -15
_diffrn_reflns_limit_k_max 18
_diffrn_reflns_limit_k_min -19
_diffrn_reflns_limit_l_max 25
_diffrn_reflns_limit_l_min 0
_diffrn_reflns_number 25781
_diffrn_reflns_theta_full 28.30
_diffrn_reflns_theta_max 28.30
_diffrn_reflns_theta_min 2.57
_exptl_absorpt_coefficient_mu 2.853
_exptl_absorpt_correction_T_max 0.7635
_exptl_absorpt_correction_T_min 0.6277
_exptl_absorpt_correction_type multi-scan
_exptl_absorpt_process_details 'SADABS, Bruker (2003)'
_exptl_crystal_colour yellow
_exptl_crystal_density_diffrn 1.536
_exptl_crystal_density_meas ?
_exptl_crystal_density_method 'not measured'
_exptl_crystal_description block
_exptl_crystal_F_000 1330
_exptl_crystal_size_max 0.18
_exptl_crystal_size_mid 0.12
_exptl_crystal_size_min 0.10
_refine_diff_density_max 2.571
_refine_diff_density_min -1.505
_refine_diff_density_rms 0.157
_refine_ls_extinction_method none
_refine_ls_goodness_of_fit_ref 1.062
_refine_ls_hydrogen_treatment constr
_refine_ls_matrix_type full
_refine_ls_number_parameters 683
_refine_ls_number_reflns 14221
_refine_ls_number_restraints 96
_refine_ls_restrained_S_all 1.060
_refine_ls_R_factor_all 0.0462
_refine_ls_R_factor_gt 0.0332
_refine_ls_shift/su_max 0.001
_refine_ls_shift/su_mean 0.000
_refine_ls_structure_factor_coef Fsqd
_refine_ls_weighting_details 'calc w=1/[\s^2^(Fo^2^)+(0.0575P)^2^+4.7665P] where P=(Fo^2^+2Fc^2^)/3'
_refine_ls_weighting_scheme calc
_refine_ls_wR_factor_gt 0.0896
_refine_ls_wR_factor_ref 0.0988
_reflns_number_gt 12347
_reflns_number_total 14221
_reflns_threshold_expression >2sigma(I)
_cod_data_source_file ic402682r_si_014.cif
_cod_data_source_block mm185_5
_cod_depositor_comments
;
The following automatic conversions were performed:

'_symmetry_cell_setting' value 'Triclinic' changed to 'triclinic'
according to
/usr/data/users/saulius/automatic-downloads/current/ACS/lib/dictionaries/cif_core.dic
dictionary named 'cif_core.dic' version 2.4.2 from 2011-04-26.

Automatic conversion script
Id: cif_fix_values 2281 2013-09-26 08:29:07Z andrius 

The following automatic conversions were performed:

'_exptl_crystal_density_meas' value 'n/a' was changed to '?' - the
value is perceived as not measured.

Automatic conversion script
Id: cif_fix_values 3008 2015-01-20 13:52:24Z robertas 
;
_cod_original_cell_volume 2922.38(10)
_cod_original_sg_symbol_H-M P-1
_cod_original_formula_sum 'C50.50 H41.50 Ho2 N9.50 O9 S3'
_cod_database_code 4337273

loop_
_symmetry_equiv_pos_as_xyz
'x, y, z'
'-x, -y, -z'

loop_
_atom_site_label
_atom_site_type_symbol
_atom_site_fract_x
_atom_site_fract_y
_atom_site_fract_z
_atom_site_U_iso_or_equiv
_atom_site_adp_type
_atom_site_occupancy
_atom_site_symmetry_multiplicity
_atom_site_calc_flag
_atom_site_refinement_flags
_atom_site_disorder_assembly
_atom_site_disorder_group
Ho1 Ho 0.63456(2) 0.793600(19) 0.358083(13) 0.01797(6) Uani 1 1 d . . .
Ho2 Ho 0.61502(2) 0.798688(19) 0.170957(13) 0.02013(6) Uani 1 1 d . . .
S1 S 0.79803(14) 1.18095(11) 0.47066(11) 0.0367(3) Uani 1 1 d . . .
S2 S 0.17491(16) 0.54944(14) 0.01195(14) 0.0538(5) Uani 1 1 d . . .
S3 S 0.6379(3) 0.87520(18) -0.07323(14) 0.0679(7) Uani 1 1 d . . .
N1 N 0.6703(4) 0.6463(4) 0.1054(3) 0.0266(10) Uani 1 1 d . . .
N2 N 0.7600(5) 0.6656(4) 0.0694(3) 0.0287(10) Uani 1 1 d . . .
H2A H 0.7692 0.6184 0.0315 0.034 Uiso 1 1 calc R . .
N3 N 0.4733(4) 0.8456(4) 0.4174(3) 0.0240(9) Uani 1 1 d . . .
N4 N 0.4776(4) 0.8374(4) 0.4902(3) 0.0269(10) Uani 1 1 d . . .
H4B H 0.4245 0.8519 0.5156 0.032 Uiso 1 1 calc R . .
N5 N 0.8632(4) 0.8251(3) 0.4092(3) 0.0221(9) Uani 1 1 d . . .
N6 N 0.8849(4) 0.7609(4) 0.4432(3) 0.0262(10) Uani 1 1 d . . .
H6A H 0.9564 0.7753 0.4760 0.031 Uiso 1 1 calc R . .
N7 N 0.7190(4) 0.9756(4) 0.4386(3) 0.0293(10) Uani 1 1 d . . .
N8 N 0.4153(5) 0.6771(4) 0.0940(3) 0.0365(12) Uani 1 1 d . . .
N9 N 0.6154(5) 0.8162(4) 0.0497(3) 0.0335(12) Uani 1 1 d . . .
O1 O 0.5932(3) 0.6877(3) 0.2333(2) 0.0234(7) Uani 1 1 d . . .
O2 O 0.4428(4) 0.6304(3) 0.3092(2) 0.0278(8) Uani 1 1 d . . .
O3 O 0.8184(4) 0.8260(3) 0.1507(2) 0.0322(9) Uani 1 1 d . . .
O4 O 0.5183(3) 0.8436(3) 0.2741(2) 0.0246(8) Uani 1 1 d . . .
O5 O 0.4574(4) 0.8861(4) 0.1512(2) 0.0321(9) Uani 1 1 d . . .
O6 O 0.6440(3) 0.7924(4) 0.4847(2) 0.0282(8) Uani 1 1 d . . .
O7 O 0.7523(3) 0.8628(3) 0.2920(2) 0.0221(8) Uani 1 1 d . . .
O8 O 0.7430(4) 0.9856(3) 0.2234(2) 0.0292(9) Uani 1 1 d . . .
O9 O 0.6929(4) 0.6559(3) 0.3754(2) 0.0287(9) Uani 1 1 d . . .
C1 C 0.5220(5) 0.5914(4) 0.2024(3) 0.0226(10) Uani 1 1 d . . .
C2 C 0.4399(5) 0.5565(4) 0.2420(3) 0.0263(11) Uani 1 1 d . . .
C3 C 0.3624(6) 0.4578(5) 0.2112(4) 0.0351(14) Uani 1 1 d . . .
H3A H 0.3050 0.4354 0.2370 0.042 Uiso 1 1 calc R . .
C4 C 0.3675(7) 0.3916(5) 0.1433(4) 0.0418(16) Uani 1 1 d . . .
H4A H 0.3131 0.3240 0.1226 0.050 Uiso 1 1 calc R . .
C5 C 0.4517(6) 0.4228(5) 0.1051(4) 0.0355(14) Uani 1 1 d . . .
H5A H 0.4577 0.3761 0.0597 0.043 Uiso 1 1 calc R . .
C6 C 0.5275(5) 0.5233(4) 0.1337(3) 0.0282(12) Uani 1 1 d . . .
C7 C 0.3720(8) 0.5951(6) 0.3550(4) 0.055(2) Uani 1 1 d . . .
H7A H 0.3047 0.5324 0.3219 0.082 Uiso 1 1 calc R . .
H7B H 0.3374 0.6453 0.3802 0.082 Uiso 1 1 calc R . .
H7C H 0.4251 0.5832 0.3945 0.082 Uiso 1 1 calc R . .
C8 C 0.6157(6) 0.5542(4) 0.0937(3) 0.0290(12) Uani 1 1 d . . .
H8A H 0.6340 0.5040 0.0571 0.035 Uiso 1 1 calc R . .
C9 C 0.8339(5) 0.7632(5) 0.0965(3) 0.0284(12) Uani 1 1 d . . .
C10 C 0.9307(5) 0.7914(5) 0.0590(3) 0.0303(11) Uani 1 1 d . . .
C11 C 0.9786(6) 0.8911(6) 0.0707(5) 0.0442(16) Uani 1 1 d . . .
H11A H 0.9524 0.9385 0.1043 0.053 Uiso 1 1 calc R . .
C12 C 1.0639(7) 0.9232(7) 0.0345(5) 0.054(2) Uani 1 1 d . . .
H12A H 1.0960 0.9922 0.0430 0.064 Uiso 1 1 calc R . .
C13 C 1.1028(7) 0.8553(8) -0.0140(5) 0.057(2) Uani 1 1 d . . .
H13A H 1.1606 0.8768 -0.0400 0.068 Uiso 1 1 calc R . .
C14 C 1.0571(8) 0.7559(8) -0.0246(6) 0.063(3) Uani 1 1 d . . .
H14A H 1.0853 0.7090 -0.0570 0.076 Uiso 1 1 calc R . .
C15 C 0.9716(7) 0.7236(6) 0.0111(5) 0.0505(19) Uani 1 1 d . . .
H15A H 0.9404 0.6547 0.0029 0.061 Uiso 1 1 calc R . .
C16 C 0.4287(5) 0.8816(5) 0.2702(3) 0.0267(12) Uani 1 1 d . . .
C17 C 0.3919(6) 0.9052(5) 0.2054(3) 0.0294(12) Uani 1 1 d . . .
C18 C 0.2969(7) 0.9433(6) 0.1970(4) 0.0459(18) Uani 1 1 d . . .
H18A H 0.2737 0.9576 0.1524 0.055 Uiso 1 1 calc R . .
C19 C 0.2356(8) 0.9606(8) 0.2539(4) 0.058(2) Uani 1 1 d . . .
H19A H 0.1696 0.9858 0.2482 0.069 Uiso 1 1 calc R . .
C20 C 0.2712(7) 0.9409(7) 0.3176(5) 0.051(2) Uani 1 1 d . . .
H20A H 0.2311 0.9549 0.3572 0.061 Uiso 1 1 calc R . .
C21 C 0.3660(6) 0.9004(5) 0.3271(4) 0.0317(13) Uani 1 1 d . . .
C22 C 0.3967(9) 0.8792(9) 0.0763(4) 0.067(3) Uani 1 1 d . . .
H22A H 0.3409 0.9179 0.0816 0.101 Uiso 1 1 calc R . .
H22B H 0.3492 0.8089 0.0436 0.101 Uiso 1 1 calc R . .
H22C H 0.4584 0.9061 0.0526 0.101 Uiso 1 1 calc R . .
C23 C 0.3936(5) 0.8849(5) 0.3976(3) 0.0316(13) Uani 1 1 d . . .
H23A H 0.3491 0.9054 0.4334 0.038 Uiso 1 1 calc R . .
C24 C 0.5667(5) 0.8064(4) 0.5187(3) 0.0241(10) Uani 1 1 d . . .
C25 C 0.5598(5) 0.7852(5) 0.5894(3) 0.0285(11) Uani 1 1 d U . .
C26 C 0.5065(7) 0.8304(6) 0.6439(4) 0.0409(15) Uani 1 1 d U . .
H26A H 0.4748 0.8807 0.6384 0.049 Uiso 1 1 calc R . .
C27 C 0.4994(7) 0.8025(7) 0.7063(4) 0.0520(17) Uani 1 1 d U . .
H27A H 0.4620 0.8330 0.7433 0.062 Uiso 1 1 calc R . .
C28 C 0.5470(8) 0.7299(7) 0.7148(5) 0.057(2) Uani 1 1 d U . .
H28A H 0.5422 0.7106 0.7576 0.068 Uiso 1 1 calc R . .
C29 C 0.6010(8) 0.6860(7) 0.6615(5) 0.0498(17) Uani 1 1 d U . .
H29A H 0.6341 0.6367 0.6681 0.060 Uiso 1 1 calc R . .
C30 C 0.6079(6) 0.7120(5) 0.5990(4) 0.0359(14) Uani 1 1 d U . .
H30A H 0.6451 0.6807 0.5623 0.043 Uiso 1 1 calc R . .
C31 C 0.8513(5) 0.9441(4) 0.3147(3) 0.0205(10) Uani 1 1 d . . .
C32 C 0.8527(5) 1.0120(4) 0.2788(3) 0.0249(11) Uani 1 1 d . . .
C33 C 0.9531(6) 1.0954(5) 0.2977(4) 0.0320(13) Uani 1 1 d . . .
H33A H 0.9517 1.1409 0.2725 0.038 Uiso 1 1 calc R . .
C34 C 1.0603(5) 1.1127(5) 0.3560(4) 0.0318(13) Uani 1 1 d . . .
H34A H 1.1319 1.1694 0.3688 0.038 Uiso 1 1 calc R . .
C35 C 1.0609(5) 1.0486(4) 0.3933(3) 0.0274(12) Uani 1 1 d . . .
H35A H 1.1329 1.0610 0.4321 0.033 Uiso 1 1 calc R . .
C36 C 0.9552(5) 0.9637(4) 0.3750(3) 0.0230(11) Uani 1 1 d . . .
C37 C 0.7330(7) 1.0540(6) 0.1862(5) 0.0501(19) Uani 1 1 d . . .
H37A H 0.7920 1.1210 0.2190 0.075 Uiso 1 1 calc R . .
H37B H 0.6490 1.0562 0.1777 0.075 Uiso 1 1 calc R . .
H37C H 0.7512 1.0315 0.1363 0.075 Uiso 1 1 calc R . .
C38 C 0.9599(5) 0.8949(4) 0.4130(3) 0.0239(11) Uani 1 1 d . . .
H38A H 1.0380 0.9010 0.4424 0.029 Uiso 1 1 calc R . .
C39 C 0.7902(5) 0.6730(4) 0.4238(3) 0.0264(11) Uani 1 1 d . . .
C40 C 0.8090(5) 0.6024(5) 0.4595(4) 0.0316(13) Uani 1 1 d . . .
C41 C 0.9023(7) 0.6318(5) 0.5279(4) 0.0398(15) Uani 1 1 d . . .
H41A H 0.9579 0.6989 0.5518 0.048 Uiso 1 1 calc R . .
C42 C 0.9130(9) 0.5626(7) 0.5604(5) 0.057(2) Uani 1 1 d . . .
H42A H 0.9763 0.5828 0.6068 0.069 Uiso 1 1 calc R . .
C43 C 0.8329(8) 0.4647(7) 0.5263(6) 0.057(2) Uani 1 1 d . . .
H43A H 0.8393 0.4175 0.5492 0.068 Uiso 1 1 calc R . .
C44 C 0.7422(9) 0.4367(7) 0.4572(7) 0.072(3) Uani 1 1 d . . .
H44A H 0.6874 0.3693 0.4324 0.086 Uiso 1 1 calc R . .
C45 C 0.7313(8) 0.5050(6) 0.4249(6) 0.060(2) Uani 1 1 d . . .
H45A H 0.6691 0.4845 0.3779 0.071 Uiso 1 1 calc R . .
C46 C 0.7518(5) 1.0591(4) 0.4503(3) 0.0246(11) Uani 1 1 d . . .
C47 C 0.3167(6) 0.6244(5) 0.0601(4) 0.0318(13) Uani 1 1 d . . .
C48 C 0.6218(6) 0.8389(5) -0.0023(4) 0.0343(14) Uani 1 1 d . . .
N10 N -0.1034(16) 0.634(2) 0.2503(9) 0.118(8) Uani 0.50 1 d PGU A 1
C49 C -0.1023(16) 0.5393(19) 0.2455(11) 0.134(9) Uani 0.50 1 d PGU A 1
H49A H -0.1615 0.4991 0.2616 0.160 Uiso 0.50 1 calc PR A 1
C50 C -0.014(2) 0.5037(16) 0.2172(15) 0.154(10) Uani 0.50 1 d PGU A 1
H50A H -0.0136 0.4393 0.2139 0.185 Uiso 0.50 1 calc PR A 1
C51 C 0.072(2) 0.562(2) 0.1936(15) 0.170(11) Uani 0.50 1 d PGU A 1
H51A H 0.1323 0.5382 0.1742 0.204 Uiso 0.50 1 calc PR A 1
C52 C 0.071(2) 0.657(2) 0.1984(15) 0.168(11) Uani 0.50 1 d PGU A 1
H52A H 0.1303 0.6969 0.1823 0.201 Uiso 0.50 1 calc PR A 1
C53 C -0.017(2) 0.6923(17) 0.2268(14) 0.169(11) Uani 0.50 1 d PGU A 1
H53A H -0.0175 0.7567 0.2300 0.203 Uiso 0.50 1 calc PR A 1

loop_
_atom_site_aniso_label
_atom_site_aniso_U_11
_atom_site_aniso_U_22
_atom_site_aniso_U_33
_atom_site_aniso_U_23
_atom_site_aniso_U_13
_atom_site_aniso_U_12
Ho1 0.01764(11) 0.01892(11) 0.01609(11) 0.00562(10) 0.00409(8) 0.00597(10)
Ho2 0.02201(12) 0.02021(12) 0.01633(12) 0.00566(10) 0.00438(9) 0.00653(10)
S1 0.0305(7) 0.0260(7) 0.0572(10) 0.0180(7) 0.0139(7) 0.0118(6)
S2 0.0268(8) 0.0353(9) 0.0734(14) -0.0035(9) 0.0020(8) 0.0072(7)
S3 0.117(2) 0.0523(12) 0.0480(12) 0.0336(11) 0.0366(13) 0.0243(14)
N1 0.027(2) 0.026(2) 0.020(2) 0.0032(19) 0.0076(18) 0.005(2)
N2 0.033(2) 0.028(2) 0.025(2) 0.006(2) 0.014(2) 0.010(2)
N3 0.025(2) 0.030(2) 0.021(2) 0.0114(19) 0.0079(18) 0.012(2)
N4 0.031(2) 0.036(3) 0.019(2) 0.012(2) 0.0122(19) 0.015(2)
N5 0.025(2) 0.020(2) 0.021(2) 0.0058(17) 0.0050(17) 0.0090(18)
N6 0.026(2) 0.020(2) 0.029(2) 0.0093(19) -0.0003(19) 0.0071(18)
N7 0.028(2) 0.025(2) 0.029(2) 0.003(2) 0.010(2) 0.008(2)
N8 0.028(3) 0.036(3) 0.039(3) 0.015(3) 0.001(2) 0.004(2)
N9 0.040(3) 0.039(3) 0.024(2) 0.013(2) 0.010(2) 0.015(2)
O1 0.0270(19) 0.0189(17) 0.0191(17) 0.0048(16) 0.0061(15) 0.0030(16)
O2 0.031(2) 0.025(2) 0.024(2) 0.0081(17) 0.0104(16) 0.0034(17)
O3 0.033(2) 0.031(2) 0.026(2) 0.0038(17) 0.0104(17) 0.0087(18)
O4 0.0255(18) 0.033(2) 0.0198(18) 0.0097(16) 0.0071(15) 0.0169(17)
O5 0.036(2) 0.044(3) 0.026(2) 0.0170(19) 0.0102(17) 0.023(2)
O6 0.0272(19) 0.038(2) 0.024(2) 0.0151(19) 0.0089(16) 0.0118(19)
O7 0.0242(18) 0.0174(17) 0.0159(17) 0.0037(14) 0.0013(14) -0.0005(15)
O8 0.037(2) 0.0232(19) 0.028(2) 0.0118(17) 0.0069(17) 0.0103(18)
O9 0.029(2) 0.0217(19) 0.030(2) 0.0091(17) -0.0003(17) 0.0066(16)
C1 0.026(3) 0.018(2) 0.022(2) 0.009(2) 0.004(2) 0.006(2)
C2 0.028(3) 0.021(3) 0.025(3) 0.006(2) 0.004(2) 0.005(2)
C3 0.035(3) 0.028(3) 0.031(3) 0.011(3) 0.007(3) -0.003(3)
C4 0.049(4) 0.017(3) 0.039(4) 0.004(3) 0.007(3) -0.007(3)
C5 0.048(4) 0.019(3) 0.028(3) 0.003(2) 0.006(3) 0.002(3)
C6 0.032(3) 0.020(3) 0.026(3) 0.005(2) 0.007(2) 0.004(2)
C7 0.064(5) 0.045(4) 0.033(4) 0.002(3) 0.026(4) -0.007(4)
C8 0.039(3) 0.019(3) 0.024(3) 0.001(2) 0.008(2) 0.012(2)
C9 0.025(3) 0.031(3) 0.024(3) 0.008(2) 0.006(2) 0.006(2)
C10 0.028(3) 0.039(3) 0.028(3) 0.016(3) 0.008(2) 0.012(3)
C11 0.035(3) 0.042(4) 0.061(5) 0.026(4) 0.016(3) 0.013(3)
C12 0.033(3) 0.070(6) 0.080(6) 0.054(5) 0.018(4) 0.018(4)
C13 0.032(4) 0.094(7) 0.055(5) 0.046(5) 0.019(3) 0.012(4)
C14 0.056(5) 0.068(6) 0.066(6) 0.022(5) 0.038(5) 0.012(4)
C15 0.056(4) 0.049(4) 0.054(5) 0.019(4) 0.034(4) 0.017(4)
C16 0.030(3) 0.032(3) 0.022(3) 0.012(2) 0.006(2) 0.016(2)
C17 0.036(3) 0.033(3) 0.023(3) 0.007(2) 0.007(2) 0.023(3)
C18 0.051(4) 0.067(5) 0.035(4) 0.024(4) 0.011(3) 0.040(4)
C19 0.059(5) 0.102(7) 0.043(4) 0.034(5) 0.023(4) 0.064(5)
C20 0.048(4) 0.083(6) 0.046(4) 0.027(4) 0.023(3) 0.049(4)
C21 0.033(3) 0.040(3) 0.028(3) 0.011(3) 0.011(2) 0.021(3)
C22 0.079(6) 0.130(9) 0.035(4) 0.045(5) 0.026(4) 0.079(7)
C23 0.029(3) 0.044(4) 0.029(3) 0.013(3) 0.013(2) 0.022(3)
C24 0.025(2) 0.024(3) 0.023(2) 0.008(2) 0.007(2) 0.008(2)
C25 0.026(3) 0.029(3) 0.022(3) 0.009(2) -0.002(2) 0.003(2)
C26 0.049(4) 0.047(4) 0.027(3) 0.012(3) 0.014(3) 0.018(3)
C27 0.058(4) 0.066(5) 0.033(3) 0.019(4) 0.020(3) 0.016(4)
C28 0.073(5) 0.065(5) 0.035(4) 0.028(4) 0.016(4) 0.014(4)
C29 0.062(5) 0.055(5) 0.043(4) 0.030(4) 0.012(3) 0.024(4)
C30 0.039(3) 0.043(4) 0.029(3) 0.016(3) 0.011(3) 0.015(3)
C31 0.021(2) 0.017(2) 0.019(2) 0.0009(19) 0.0069(19) 0.0058(19)
C32 0.030(3) 0.020(2) 0.020(3) 0.004(2) 0.008(2) 0.006(2)
C33 0.038(3) 0.025(3) 0.032(3) 0.010(2) 0.014(3) 0.008(3)
C34 0.025(3) 0.023(3) 0.034(3) 0.002(2) 0.009(2) -0.003(2)
C35 0.023(2) 0.021(3) 0.028(3) 0.001(2) 0.007(2) 0.001(2)
C36 0.021(2) 0.019(2) 0.022(3) 0.001(2) 0.008(2) 0.004(2)
C37 0.053(4) 0.037(4) 0.056(5) 0.031(4) -0.002(4) 0.004(3)
C38 0.021(2) 0.026(3) 0.020(2) 0.004(2) 0.004(2) 0.007(2)
C39 0.027(3) 0.025(3) 0.025(3) 0.005(2) 0.008(2) 0.010(2)
C40 0.029(3) 0.031(3) 0.039(3) 0.016(3) 0.011(2) 0.014(3)
C41 0.051(4) 0.034(3) 0.038(4) 0.021(3) 0.005(3) 0.017(3)
C42 0.075(6) 0.061(5) 0.052(5) 0.037(4) 0.015(4) 0.032(5)
C43 0.061(5) 0.052(5) 0.078(6) 0.047(5) 0.022(5) 0.022(4)
C44 0.070(6) 0.039(5) 0.103(8) 0.042(5) 0.010(6) 0.006(4)
C45 0.050(5) 0.041(4) 0.072(6) 0.031(4) -0.009(4) -0.003(4)
C46 0.022(2) 0.028(3) 0.022(3) 0.006(2) 0.006(2) 0.011(2)
C47 0.037(3) 0.022(3) 0.035(3) 0.006(2) 0.011(3) 0.014(3)
C48 0.040(3) 0.049(4) 0.028(3) 0.018(3) 0.018(3) 0.027(3)
N10 0.089(11) 0.22(2) 0.045(9) 0.016(13) 0.015(8) 0.088(14)
C49 0.073(13) 0.17(2) 0.081(15) -0.005(15) -0.039(10) 0.026(14)
C50 0.13(2) 0.14(2) 0.17(2) 0.041(19) 0.031(17) 0.046(16)
C51 0.15(2) 0.21(3) 0.17(2) 0.09(2) 0.036(17) 0.07(2)
C52 0.14(2) 0.22(3) 0.19(2) 0.12(2) 0.080(17) 0.06(2)
C53 0.16(2) 0.21(2) 0.13(2) 0.042(19) 0.044(17) 0.066(19)

loop_
_atom_type_symbol
_atom_type_description
_atom_type_scat_dispersion_real
_atom_type_scat_dispersion_imag
_atom_type_scat_source
C C 0.0033 0.0016 'International Tables Vol C Tables 4.2.6.8 and 6.1.1.4'
H H 0.0000 0.0000 'International Tables Vol C Tables 4.2.6.8 and 6.1.1.4'
N N 0.0061 0.0033 'International Tables Vol C Tables 4.2.6.8 and 6.1.1.4'
O O 0.0106 0.0060 'International Tables Vol C Tables 4.2.6.8 and 6.1.1.4'
S S 0.1246 0.1234 'International Tables Vol C Tables 4.2.6.8 and 6.1.1.4'
Ho Ho -0.2175 4.6783 'International Tables Vol C Tables 4.2.6.8 and 6.1.1.4'

loop_
_geom_angle_atom_site_label_1
_geom_angle_atom_site_label_2
_geom_angle_atom_site_label_3
_geom_angle
O7 Ho1 O1 67.60(13)
O7 Ho1 O4 69.16(14)
O1 Ho1 O4 69.84(14)
O7 Ho1 O6 141.05(13)
O1 Ho1 O6 141.07(15)
O4 Ho1 O6 135.54(13)
O7 Ho1 O9 109.95(14)
O1 Ho1 O9 78.40(14)
O4 Ho1 O9 145.94(14)
O6 Ho1 O9 67.37(15)
O7 Ho1 N7 75.40(15)
O1 Ho1 N7 139.88(16)
O4 Ho1 N7 83.20(16)
O6 Ho1 N7 78.70(17)
O9 Ho1 N7 130.45(15)
O7 Ho1 N3 129.96(15)
O1 Ho1 N3 123.94(15)
O4 Ho1 N3 71.45(14)
O6 Ho1 N3 64.27(14)
O9 Ho1 N3 119.98(15)
N7 Ho1 N3 70.42(16)
O7 Ho1 N5 66.98(14)
O1 Ho1 N5 101.33(14)
O4 Ho1 N5 135.08(14)
O6 Ho1 N5 79.25(13)
O9 Ho1 N5 62.37(14)
N7 Ho1 N5 77.02(15)
N3 Ho1 N5 134.63(15)
O7 Ho1 O2 130.63(12)
O1 Ho1 O2 63.87(13)
O4 Ho1 O2 86.04(14)
O6 Ho1 O2 86.15(14)
O9 Ho1 O2 68.77(13)
N7 Ho1 O2 145.00(14)
N3 Ho1 O2 74.58(15)
N5 Ho1 O2 130.97(14)
O7 Ho1 Ho2 39.51(9)
O1 Ho1 Ho2 39.79(10)
O4 Ho1 Ho2 42.97(9)
O6 Ho1 Ho2 178.50(10)
O9 Ho1 Ho2 113.98(10)
N7 Ho1 Ho2 100.60(12)
N3 Ho1 Ho2 114.26(10)
N5 Ho1 Ho2 101.92(10)
O2 Ho1 Ho2 93.75(9)
O7 Ho2 O1 66.66(13)
O7 Ho2 N8 142.45(17)
O1 Ho2 N8 78.98(17)
O7 Ho2 N9 136.47(16)
O1 Ho2 N9 145.09(17)
N8 Ho2 N9 80.90(19)
O7 Ho2 O4 67.36(13)
O1 Ho2 O4 67.79(14)
N8 Ho2 O4 86.39(17)
N9 Ho2 O4 138.73(16)
O7 Ho2 O3 74.04(14)
O1 Ho2 O3 105.70(15)
N8 Ho2 O3 132.28(17)
N9 Ho2 O3 68.73(16)
O4 Ho2 O3 140.17(13)
O7 Ho2 N1 100.67(15)
O1 Ho2 N1 66.97(15)
N8 Ho2 N1 78.19(18)
N9 Ho2 N1 81.19(18)
O4 Ho2 N1 134.15(15)
O3 Ho2 N1 61.89(15)
O7 Ho2 O8 63.79(13)
O1 Ho2 O8 129.72(13)
N8 Ho2 O8 143.34(17)
N9 Ho2 O8 81.76(16)
O4 Ho2 O8 85.73(14)
O3 Ho2 O8 68.36(14)
N1 Ho2 O8 130.25(14)
O7 Ho2 O5 116.67(14)
O1 Ho2 O5 122.56(14)
N8 Ho2 O5 69.50(18)
N9 Ho2 O5 75.21(16)
O4 Ho2 O5 63.57(13)
O3 Ho2 O5 131.15(15)
N1 Ho2 O5 142.35(15)
O8 Ho2 O5 74.94(14)
O7 Ho2 Ho1 39.08(9)
O1 Ho2 Ho1 39.06(9)
N8 Ho2 Ho1 103.74(14)
N9 Ho2 Ho1 175.05(14)
O4 Ho2 Ho1 41.15(9)
O3 Ho2 Ho1 108.57(10)
N1 Ho2 Ho1 101.34(11)
O8 Ho2 Ho1 93.40(9)
O5 Ho2 Ho1 104.61(9)
C8 N1 N2 117.0(5)
C8 N1 Ho2 128.8(4)
N2 N1 Ho2 113.5(4)
C9 N2 N1 114.8(5)
C23 N3 N4 113.1(5)
C23 N3 Ho1 133.0(4)
N4 N3 Ho1 113.6(3)
C24 N4 N3 116.9(4)
C38 N5 N6 115.8(5)
C38 N5 Ho1 130.9(4)
N6 N5 Ho1 113.0(3)
C39 N6 N5 116.9(5)
C46 N7 Ho1 156.2(5)
C47 N8 Ho2 174.9(5)
C48 N9 Ho2 170.2(6)
C1 O1 Ho1 126.0(3)
C1 O1 Ho2 126.2(3)
Ho1 O1 Ho2 101.15(14)
C2 O2 C7 114.8(5)
C2 O2 Ho1 114.1(3)
C7 O2 Ho1 126.5(4)
C9 O3 Ho2 119.5(4)
C16 O4 Ho1 140.2(3)
C16 O4 Ho2 123.9(3)
Ho1 O4 Ho2 95.88(13)
C17 O5 C22 114.1(5)
C17 O5 Ho2 118.4(3)
C22 O5 Ho2 122.5(4)
C24 O6 Ho1 124.2(3)
C31 O7 Ho1 132.5(3)
C31 O7 Ho2 121.9(3)
Ho1 O7 Ho2 101.40(14)
C32 O8 C37 117.0(5)
C32 O8 Ho2 113.6(3)
C37 O8 Ho2 126.2(4)
C39 O9 Ho1 120.4(4)
O1 C1 C6 123.0(5)
O1 C1 C2 118.1(5)
C6 C1 C2 118.9(5)
C3 C2 O2 126.1(5)
C3 C2 C1 120.1(5)
O2 C2 C1 113.7(5)
C2 C3 C4 120.7(6)
C5 C4 C3 120.5(6)
C4 C5 C6 119.6(6)
C1 C6 C5 120.1(5)
C1 C6 C8 120.9(5)
C5 C6 C8 118.9(5)
N1 C8 C6 123.1(5)
O3 C9 N2 120.0(5)
O3 C9 C10 121.5(6)
N2 C9 C10 118.5(5)
C11 C10 C15 118.8(6)
C11 C10 C9 117.1(6)
C15 C10 C9 124.0(7)
C12 C11 C10 121.0(8)
C13 C12 C11 120.0(8)
C14 C13 C12 119.3(7)
C13 C14 C15 120.9(9)
C14 C15 C10 120.0(8)
O4 C16 C21 124.1(5)
O4 C16 C17 119.1(5)
C21 C16 C17 116.8(5)
C18 C17 O5 123.3(6)
C18 C17 C16 122.0(6)
O5 C17 C16 114.6(5)
C19 C18 C17 120.0(6)
C20 C19 C18 119.1(6)
C19 C20 C21 122.1(7)
C16 C21 C20 119.9(6)
C16 C21 C23 124.7(5)
C20 C21 C23 115.4(6)
N3 C23 C21 126.2(5)
O6 C24 N4 120.4(5)
O6 C24 C25 123.3(5)
N4 C24 C25 116.2(5)
C26 C25 C30 119.2(6)
C26 C25 C24 124.4(6)
C30 C25 C24 116.4(5)
C27 C26 C25 120.3(7)
C26 C27 C28 119.7(7)
C29 C28 C27 120.2(7)
C28 C29 C30 120.9(8)
C29 C30 C25 119.7(7)
O7 C31 C32 119.3(5)
O7 C31 C36 121.5(5)
C32 C31 C36 119.2(5)
O8 C32 C33 124.9(5)
O8 C32 C31 112.8(5)
C33 C32 C31 122.3(5)
C32 C33 C34 118.6(6)
C35 C34 C33 120.5(5)
C34 C35 C36 120.6(6)
C35 C36 C31 118.7(5)
C35 C36 C38 119.5(5)
C31 C36 C38 121.5(5)
N5 C38 C36 123.3(5)
O9 C39 N6 118.3(5)
O9 C39 C40 123.0(5)
N6 C39 C40 118.7(5)
C41 C40 C45 119.4(6)
C41 C40 C39 122.3(6)
C45 C40 C39 118.3(6)
C42 C41 C40 119.8(7)
C41 C42 C43 120.8(8)
C42 C43 C44 118.4(8)
C45 C44 C43 121.0(8)
C44 C45 C40 120.6(8)
N7 C46 S1 177.8(6)
N8 C47 S2 179.6(7)
N9 C48 S3 177.1(7)
C49 N10 C53 120.0
N10 C49 C50 120.0
C49 C50 C51 120.0
C52 C51 C50 120.0
C51 C52 C53 120.0
C52 C53 N10 120.0

loop_
_geom_bond_atom_site_label_1
_geom_bond_atom_site_label_2
_geom_bond_distance
Ho1 O7 2.280(4)
Ho1 O1 2.277(4)
Ho1 O4 2.346(4)
Ho1 O6 2.392(4)
Ho1 O9 2.434(4)
Ho1 N7 2.482(5)
Ho1 N3 2.530(5)
Ho1 N5 2.544(4)
Ho1 O2 2.609(4)
Ho1 Ho2 3.5459(3)
Ho2 O7 2.302(4)
Ho2 O1 2.313(4)
Ho2 N8 2.407(5)
Ho2 N9 2.398(5)
Ho2 O4 2.430(4)
Ho2 O3 2.425(4)
Ho2 N1 2.540(5)
Ho2 O8 2.562(4)
Ho2 O5 2.572(4)
S1 C46 1.653(6)
S2 C47 1.640(7)
S3 C48 1.625(6)
N1 C8 1.285(8)
N1 N2 1.364(6)
N2 C9 1.360(8)
N3 C23 1.292(7)
N3 N4 1.419(6)
N4 C24 1.349(7)
N5 C38 1.293(7)
N5 N6 1.369(7)
N6 C39 1.369(7)
N7 C46 1.140(8)
N8 C47 1.144(8)
N9 C48 1.147(8)
O1 C1 1.333(6)
O2 C2 1.389(7)
O2 C7 1.424(8)
O3 C9 1.233(7)
O4 C16 1.322(7)
O5 C17 1.390(7)
O5 C22 1.434(8)
O6 C24 1.223(6)
O7 C31 1.326(6)
O8 C32 1.383(7)
O8 C37 1.434(8)
O9 C39 1.242(7)
C1 C6 1.404(8)
C1 C2 1.411(8)
C2 C3 1.380(8)
C3 C4 1.378(9)
C4 C5 1.390(10)
C5 C6 1.398(8)
C6 C8 1.446(8)
C9 C10 1.477(8)
C10 C11 1.377(10)
C10 C15 1.384(10)
C11 C12 1.375(10)
C12 C13 1.374(13)
C13 C14 1.376(13)
C14 C15 1.370(10)
C16 C21 1.404(8)
C16 C17 1.413(8)
C17 C18 1.386(9)
C18 C19 1.392(10)
C19 C20 1.356(11)
C20 C21 1.411(9)
C21 C23 1.427(9)
C24 C25 1.483(7)
C25 C26 1.387(9)
C25 C30 1.403(9)
C26 C27 1.383(10)
C27 C28 1.385(13)
C28 C29 1.370(12)
C29 C30 1.370(10)
C31 C32 1.389(8)
C31 C36 1.412(7)
C32 C33 1.364(8)
C33 C34 1.426(9)
C34 C35 1.362(9)
C35 C36 1.416(7)
C36 C38 1.439(8)
C39 C40 1.466(9)
C40 C41 1.403(9)
C40 C45 1.368(10)
C41 C42 1.383(10)
C42 C43 1.382(12)
C43 C44 1.400(13)
C44 C45 1.371(12)
N10 C49 1.3900
N10 C53 1.3900
C49 C50 1.3900
C50 C51 1.3900
C51 C52 1.3900
C52 C53 1.3900

loop_
_geom_torsion_atom_site_label_1
_geom_torsion_atom_site_label_2
_geom_torsion_atom_site_label_3
_geom_torsion_atom_site_label_4
_geom_torsion
O1 Ho1 Ho2 O7 -121.3(2)
O4 Ho1 Ho2 O7 118.8(2)
O6 Ho1 Ho2 O7 113(4)
O9 Ho1 Ho2 O7 -92.73(19)
N7 Ho1 Ho2 O7 50.94(19)
N3 Ho1 Ho2 O7 124.1(2)
N5 Ho1 Ho2 O7 -27.87(19)
O2 Ho1 Ho2 O7 -161.13(18)
O7 Ho1 Ho2 O1 121.3(2)
O4 Ho1 Ho2 O1 -119.9(2)
O6 Ho1 Ho2 O1 -126(4)
O9 Ho1 Ho2 O1 28.60(18)
N7 Ho1 Ho2 O1 172.27(19)
N3 Ho1 Ho2 O1 -114.57(19)
N5 Ho1 Ho2 O1 93.46(18)
O2 Ho1 Ho2 O1 -39.80(18)
O7 Ho1 Ho2 N8 173.5(2)
O1 Ho1 Ho2 N8 52.1(2)
O4 Ho1 Ho2 N8 -67.8(2)
O6 Ho1 Ho2 N8 -74(4)
O9 Ho1 Ho2 N8 80.74(18)
N7 Ho1 Ho2 N8 -135.59(19)
N3 Ho1 Ho2 N8 -62.42(19)
N5 Ho1 Ho2 N8 145.60(18)
O2 Ho1 Ho2 N8 12.34(18)
O7 Ho1 Ho2 N9 -27.3(15)
O1 Ho1 Ho2 N9 -148.6(15)
O4 Ho1 Ho2 N9 91.5(15)
O6 Ho1 Ho2 N9 86(5)
O9 Ho1 Ho2 N9 -120.0(15)
N7 Ho1 Ho2 N9 23.7(15)
N3 Ho1 Ho2 N9 96.8(15)
N5 Ho1 Ho2 N9 -55.1(15)
O2 Ho1 Ho2 N9 171.6(15)
O7 Ho1 Ho2 O4 -118.8(2)
O1 Ho1 Ho2 O4 119.9(2)
O6 Ho1 Ho2 O4 -6(4)
O9 Ho1 Ho2 O4 148.52(18)
N7 Ho1 Ho2 O4 -67.82(19)
N3 Ho1 Ho2 O4 5.35(19)
N5 Ho1 Ho2 O4 -146.63(18)
O2 Ho1 Ho2 O4 80.11(18)
O7 Ho1 Ho2 O3 29.10(19)
O1 Ho1 Ho2 O3 -92.23(19)
O4 Ho1 Ho2 O3 147.86(18)
O6 Ho1 Ho2 O3 142(4)
O9 Ho1 Ho2 O3 -63.63(15)
N7 Ho1 Ho2 O3 80.04(16)
N3 Ho1 Ho2 O3 153.20(16)
N5 Ho1 Ho2 O3 1.23(15)
O2 Ho1 Ho2 O3 -132.03(14)
O7 Ho1 Ho2 N1 93.02(19)
O1 Ho1 Ho2 N1 -28.31(19)
O4 Ho1 Ho2 N1 -148.22(18)
O6 Ho1 Ho2 N1 -154(4)
O9 Ho1 Ho2 N1 0.29(15)
N7 Ho1 Ho2 N1 143.96(16)
N3 Ho1 Ho2 N1 -142.88(16)
N5 Ho1 Ho2 N1 65.15(15)
O2 Ho1 Ho2 N1 -68.11(14)
O7 Ho1 Ho2 O8 -39.20(18)
O1 Ho1 Ho2 O8 -160.53(18)
O4 Ho1 Ho2 O8 79.55(18)
O6 Ho1 Ho2 O8 74(4)
O9 Ho1 Ho2 O8 -131.93(14)
N7 Ho1 Ho2 O8 11.74(15)
N3 Ho1 Ho2 O8 84.90(15)
N5 Ho1 Ho2 O8 -67.07(14)
O2 Ho1 Ho2 O8 159.67(13)
O7 Ho1 Ho2 O5 -114.51(19)
O1 Ho1 Ho2 O5 124.16(19)
O4 Ho1 Ho2 O5 4.24(18)
O6 Ho1 Ho2 O5 -1(4)
O9 Ho1 Ho2 O5 152.76(15)
N7 Ho1 Ho2 O5 -63.57(16)
N3 Ho1 Ho2 O5 9.59(17)
N5 Ho1 Ho2 O5 -142.38(15)
O2 Ho1 Ho2 O5 84.36(15)
O7 Ho2 N1 C8 99.7(5)
O1 Ho2 N1 C8 40.9(5)
N8 Ho2 N1 C8 -42.0(5)
N9 Ho2 N1 C8 -124.5(5)
O4 Ho2 N1 C8 31.0(6)
O3 Ho2 N1 C8 165.0(6)
O8 Ho2 N1 C8 164.3(5)
O5 Ho2 N1 C8 -73.0(6)
Ho1 Ho2 N1 C8 59.9(5)
O7 Ho2 N1 N2 -89.9(4)
O1 Ho2 N1 N2 -148.7(4)
N8 Ho2 N1 N2 128.4(4)
N9 Ho2 N1 N2 46.0(4)
O4 Ho2 N1 N2 -158.6(3)
O3 Ho2 N1 N2 -24.6(3)
O8 Ho2 N1 N2 -25.3(4)
O5 Ho2 N1 N2 97.4(4)
Ho1 Ho2 N1 N2 -129.7(3)
C8 N1 N2 C9 -165.6(5)
Ho2 N1 N2 C9 22.7(6)
O7 Ho1 N3 C23 34.0(7)
O1 Ho1 N3 C23 -54.0(6)
O4 Ho1 N3 C23 -5.6(6)
O6 Ho1 N3 C23 170.2(6)
O9 Ho1 N3 C23 -150.2(6)
N7 Ho1 N3 C23 83.6(6)
N5 Ho1 N3 C23 130.3(6)
O2 Ho1 N3 C23 -96.6(6)
Ho2 Ho1 N3 C23 -9.5(6)
O7 Ho1 N3 N4 -140.2(3)
O1 Ho1 N3 N4 131.9(3)
O4 Ho1 N3 N4 -179.8(4)
O6 Ho1 N3 N4 -3.9(3)
O9 Ho1 N3 N4 35.6(4)
N7 Ho1 N3 N4 -90.5(4)
N5 Ho1 N3 N4 -43.8(4)
O2 Ho1 N3 N4 89.3(4)
Ho2 Ho1 N3 N4 176.4(3)
C23 N3 N4 C24 -173.6(6)
Ho1 N3 N4 C24 1.7(6)
O7 Ho1 N5 C38 33.2(5)
O1 Ho1 N5 C38 92.7(5)
O4 Ho1 N5 C38 20.0(6)
O6 Ho1 N5 C38 -127.0(5)
O9 Ho1 N5 C38 163.0(5)
N7 Ho1 N5 C38 -46.3(5)
N3 Ho1 N5 C38 -90.9(5)
O2 Ho1 N5 C38 157.8(4)
Ho2 Ho1 N5 C38 52.0(5)
O7 Ho1 N5 N6 -152.4(4)
O1 Ho1 N5 N6 -92.9(3)
O4 Ho1 N5 N6 -165.6(3)
O6 Ho1 N5 N6 47.4(3)
O9 Ho1 N5 N6 -22.5(3)
N7 Ho1 N5 N6 128.2(4)
N3 Ho1 N5 N6 83.5(4)
O2 Ho1 N5 N6 -27.8(4)
Ho2 Ho1 N5 N6 -133.5(3)
C38 N5 N6 C39 -164.1(5)
Ho1 N5 N6 C39 20.6(6)
O7 Ho1 N7 C46 35.1(11)
O1 Ho1 N7 C46 12.1(12)
O4 Ho1 N7 C46 -35.0(11)
O6 Ho1 N7 C46 -174.2(12)
O9 Ho1 N7 C46 139.1(11)
N3 Ho1 N7 C46 -107.7(11)
N5 Ho1 N7 C46 104.4(11)
O2 Ho1 N7 C46 -108.1(11)
Ho2 Ho1 N7 C46 4.4(11)
O7 Ho2 N8 C47 81(6)
O1 Ho2 N8 C47 105(6)
N9 Ho2 N8 C47 -104(6)
O4 Ho2 N8 C47 37(6)
O3 Ho2 N8 C47 -154(6)
N1 Ho2 N8 C47 173(6)
O8 Ho2 N8 C47 -41(6)
O5 Ho2 N8 C47 -26(6)
Ho1 Ho2 N8 C47 74(6)
O7 Ho2 N9 C48 -49(3)
O1 Ho2 N9 C48 -170(3)
N8 Ho2 N9 C48 135(3)
O4 Ho2 N9 C48 61(3)
O3 Ho2 N9 C48 -83(3)
N1 Ho2 N9 C48 -146(3)
O8 Ho2 N9 C48 -13(3)
O5 Ho2 N9 C48 64(3)
Ho1 Ho2 N9 C48 -25(4)
O7 Ho1 O1 C1 171.4(5)
O4 Ho1 O1 C1 -113.6(4)
O6 Ho1 O1 C1 25.4(5)
O9 Ho1 O1 C1 53.9(4)
N7 Ho1 O1 C1 -164.5(4)
N3 Ho1 O1 C1 -64.6(5)
N5 Ho1 O1 C1 112.3(4)
O2 Ho1 O1 C1 -18.0(4)
Ho2 Ho1 O1 C1 -152.6(5)
O7 Ho1 O1 Ho2 -36.00(13)
O4 Ho1 O1 Ho2 39.01(14)
O6 Ho1 O1 Ho2 178.06(14)
O9 Ho1 O1 Ho2 -153.48(16)
N7 Ho1 O1 Ho2 -11.8(3)
N3 Ho1 O1 Ho2 88.05(19)
N5 Ho1 O1 Ho2 -95.08(16)
O2 Ho1 O1 Ho2 134.65(19)
O7 Ho2 O1 C1 -171.6(4)
N8 Ho2 O1 C1 23.9(4)
N9 Ho2 O1 C1 -32.0(5)
O4 Ho2 O1 C1 114.5(4)
O3 Ho2 O1 C1 -107.2(4)
N1 Ho2 O1 C1 -57.8(4)
O8 Ho2 O1 C1 178.2(4)
O5 Ho2 O1 C1 80.7(4)
Ho1 Ho2 O1 C1 152.5(5)
O7 Ho2 O1 Ho1 35.91(14)
N8 Ho2 O1 Ho1 -128.6(2)
N9 Ho2 O1 Ho1 175.5(2)
O4 Ho2 O1 Ho1 -38.03(13)
O3 Ho2 O1 Ho1 100.30(15)
N1 Ho2 O1 Ho1 149.65(19)
O8 Ho2 O1 Ho1 25.6(2)
O5 Ho2 O1 Ho1 -71.82(19)
O7 Ho1 O2 C2 28.1(4)
O1 Ho1 O2 C2 16.6(4)
O4 Ho1 O2 C2 86.1(4)
O6 Ho1 O2 C2 -137.7(4)
O9 Ho1 O2 C2 -70.5(4)
N7 Ho1 O2 C2 158.3(4)
N3 Ho1 O2 C2 157.9(4)
N5 Ho1 O2 C2 -65.5(4)
Ho2 Ho1 O2 C2 43.8(4)
O7 Ho1 O2 C7 -177.4(6)
O1 Ho1 O2 C7 171.2(6)
O4 Ho1 O2 C7 -119.4(6)
O6 Ho1 O2 C7 16.8(6)
O9 Ho1 O2 C7 84.0(6)
N7 Ho1 O2 C7 -47.2(7)
N3 Ho1 O2 C7 -47.5(6)
N5 Ho1 O2 C7 89.0(6)
Ho2 Ho1 O2 C7 -161.7(6)
O7 Ho2 O3 C9 139.2(5)
O1 Ho2 O3 C9 79.7(5)
N8 Ho2 O3 C9 -9.6(6)
N9 Ho2 O3 C9 -63.9(5)
O4 Ho2 O3 C9 153.7(4)
N1 Ho2 O3 C9 27.4(4)
O8 Ho2 O3 C9 -153.2(5)
O5 Ho2 O3 C9 -109.1(5)
Ho1 Ho2 O3 C9 120.6(4)
O7 Ho1 O4 C16 -144.6(6)
O1 Ho1 O4 C16 142.5(6)
O6 Ho1 O4 C16 -1.5(7)
O9 Ho1 O4 C16 120.3(6)
N7 Ho1 O4 C16 -67.7(6)
N3 Ho1 O4 C16 3.9(6)
N5 Ho1 O4 C16 -131.6(6)
O2 Ho1 O4 C16 78.9(6)
Ho2 Ho1 O4 C16 178.7(7)
O7 Ho1 O4 Ho2 36.64(13)
O1 Ho1 O4 Ho2 -36.22(13)
O6 Ho1 O4 Ho2 179.79(16)
O9 Ho1 O4 Ho2 -58.4(3)
N7 Ho1 O4 Ho2 113.57(16)
N3 Ho1 O4 Ho2 -174.86(18)
N5 Ho1 O4 Ho2 49.7(2)
O2 Ho1 O4 Ho2 -99.81(14)
O7 Ho2 O4 C16 144.2(5)
O1 Ho2 O4 C16 -142.9(5)
N8 Ho2 O4 C16 -63.3(5)
N9 Ho2 O4 C16 8.5(6)
O3 Ho2 O4 C16 129.0(4)
N1 Ho2 O4 C16 -133.0(4)
O8 Ho2 O4 C16 80.9(4)
O5 Ho2 O4 C16 5.6(4)
Ho1 Ho2 O4 C16 -179.0(5)
O7 Ho2 O4 Ho1 -36.79(13)
O1 Ho2 O4 Ho1 36.15(13)
N8 Ho2 O4 Ho1 115.71(18)
N9 Ho2 O4 Ho1 -172.5(2)
O3 Ho2 O4 Ho1 -51.9(3)
N1 Ho2 O4 Ho1 46.0(2)
O8 Ho2 O4 Ho1 -100.12(15)
O5 Ho2 O4 Ho1 -175.4(2)
O7 Ho2 O5 C17 -48.6(4)
O1 Ho2 O5 C17 29.5(5)
N8 Ho2 O5 C17 90.8(4)
N9 Ho2 O5 C17 176.4(4)
O4 Ho2 O5 C17 -5.6(4)
O3 Ho2 O5 C17 -140.4(4)
N1 Ho2 O5 C17 123.4(4)
O8 Ho2 O5 C17 -98.3(4)
Ho1 Ho2 O5 C17 -8.7(4)
O7 Ho2 O5 C22 157.9(6)
O1 Ho2 O5 C22 -123.9(6)
N8 Ho2 O5 C22 -62.7(7)
N9 Ho2 O5 C22 23.0(6)
O4 Ho2 O5 C22 -159.0(7)
O3 Ho2 O5 C22 66.2(7)
N1 Ho2 O5 C22 -30.0(7)
O8 Ho2 O5 C22 108.3(7)
Ho1 Ho2 O5 C22 -162.1(6)
O7 Ho1 O6 C24 129.6(4)
O1 Ho1 O6 C24 -105.9(5)
O4 Ho1 O6 C24 12.7(6)
O9 Ho1 O6 C24 -136.3(5)
N7 Ho1 O6 C24 80.6(5)
N3 Ho1 O6 C24 7.0(5)
N5 Ho1 O6 C24 159.3(5)
O2 Ho1 O6 C24 -67.7(5)
Ho2 Ho1 O6 C24 18(5)
O1 Ho1 O7 C31 -167.4(5)
O4 Ho1 O7 C31 116.6(5)
O6 Ho1 O7 C31 -21.4(6)
O9 Ho1 O7 C31 -99.8(5)
N7 Ho1 O7 C31 28.4(4)
N3 Ho1 O7 C31 76.4(5)
N5 Ho1 O7 C31 -53.4(4)
O2 Ho1 O7 C31 -178.5(4)
Ho2 Ho1 O7 C31 156.4(5)
O1 Ho1 O7 Ho2 36.25(14)
O4 Ho1 O7 Ho2 -39.75(14)
O6 Ho1 O7 Ho2 -177.81(17)
O9 Ho1 O7 Ho2 103.85(15)
N7 Ho1 O7 Ho2 -127.93(18)
N3 Ho1 O7 Ho2 -80.0(2)
N5 Ho1 O7 Ho2 150.20(19)
O2 Ho1 O7 Ho2 25.2(2)
O1 Ho2 O7 C31 164.5(4)
N8 Ho2 O7 C31 -170.1(4)
N9 Ho2 O7 C31 17.1(5)
O4 Ho2 O7 C31 -120.9(4)
O3 Ho2 O7 C31 49.0(4)
N1 Ho2 O7 C31 105.5(4)
O8 Ho2 O7 C31 -24.3(4)
O5 Ho2 O7 C31 -79.5(4)
Ho1 Ho2 O7 C31 -159.6(5)
O1 Ho2 O7 Ho1 -35.89(14)
N8 Ho2 O7 Ho1 -10.4(3)
N9 Ho2 O7 Ho1 176.7(2)
O4 Ho2 O7 Ho1 38.69(14)
O3 Ho2 O7 Ho1 -151.35(18)
N1 Ho2 O7 Ho1 -94.89(16)
O8 Ho2 O7 Ho1 135.31(19)
O5 Ho2 O7 Ho1 80.17(17)
O7 Ho2 O8 C32 23.8(3)
O1 Ho2 O8 C32 34.3(4)
N8 Ho2 O8 C32 168.8(4)
N9 Ho2 O8 C32 -128.8(4)
O4 Ho2 O8 C32 90.7(3)
O3 Ho2 O8 C32 -58.5(3)
N1 Ho2 O8 C32 -57.8(4)
O5 Ho2 O8 C32 154.4(4)
Ho1 Ho2 O8 C32 50.2(3)
O7 Ho2 O8 C37 -177.0(6)
O1 Ho2 O8 C37 -166.5(5)
N8 Ho2 O8 C37 -32.1(7)
N9 Ho2 O8 C37 30.4(6)
O4 Ho2 O8 C37 -110.2(6)
O3 Ho2 O8 C37 100.7(6)
N1 Ho2 O8 C37 101.4(6)
O5 Ho2 O8 C37 -46.4(6)
Ho1 Ho2 O8 C37 -150.7(6)
O7 Ho1 O9 C39 75.1(4)
O1 Ho1 O9 C39 135.8(4)
O4 Ho1 O9 C39 157.1(4)
O6 Ho1 O9 C39 -63.1(4)
N7 Ho1 O9 C39 -12.5(5)
N3 Ho1 O9 C39 -101.5(4)
N5 Ho1 O9 C39 26.3(4)
O2 Ho1 O9 C39 -157.9(5)
Ho2 Ho1 O9 C39 117.6(4)
Ho1 O1 C1 C6 -161.0(4)
Ho2 O1 C1 C6 53.0(7)
Ho1 O1 C1 C2 17.3(7)
Ho2 O1 C1 C2 -128.7(5)
C7 O2 C2 C3 10.2(9)
Ho1 O2 C2 C3 167.8(5)
C7 O2 C2 C1 -172.8(6)
Ho1 O2 C2 C1 -15.2(6)
O1 C1 C2 C3 178.6(6)
C6 C1 C2 C3 -3.1(9)
O1 C1 C2 O2 1.4(7)
C6 C1 C2 O2 179.7(5)
O2 C2 C3 C4 179.3(6)
C1 C2 C3 C4 2.5(10)
C2 C3 C4 C5 0.6(12)
C3 C4 C5 C6 -3.1(11)
O1 C1 C6 C5 178.8(6)
C2 C1 C6 C5 0.6(9)
O1 C1 C6 C8 2.1(9)
C2 C1 C6 C8 -176.1(5)
C4 C5 C6 C1 2.5(10)
C4 C5 C6 C8 179.2(6)
N2 N1 C8 C6 173.8(5)
Ho2 N1 C8 C6 -16.0(9)
C1 C6 C8 N1 -18.2(9)
C5 C6 C8 N1 165.1(6)
Ho2 O3 C9 N2 -27.4(8)
Ho2 O3 C9 C10 151.8(4)
N1 N2 C9 O3 1.3(8)
N1 N2 C9 C10 -177.9(5)
O3 C9 C10 C11 -18.1(9)
N2 C9 C10 C11 161.1(6)
O3 C9 C10 C15 164.5(7)
N2 C9 C10 C15 -16.3(9)
C15 C10 C11 C12 1.2(11)
C9 C10 C11 C12 -176.3(6)
C10 C11 C12 C13 -0.2(12)
C11 C12 C13 C14 -1.1(13)
C12 C13 C14 C15 1.5(14)
C13 C14 C15 C10 -0.5(14)
C11 C10 C15 C14 -0.8(12)
C9 C10 C15 C14 176.5(8)
Ho1 O4 C16 C21 -3.6(10)
Ho2 O4 C16 C21 174.9(5)
Ho1 O4 C16 C17 176.4(4)
Ho2 O4 C16 C17 -5.1(8)
C22 O5 C17 C18 -18.2(10)
Ho2 O5 C17 C18 -173.8(6)
C22 O5 C17 C16 161.1(7)
Ho2 O5 C17 C16 5.5(7)
O4 C16 C17 C18 178.7(6)
C21 C16 C17 C18 -1.3(10)
O4 C16 C17 O5 -0.6(9)
C21 C16 C17 O5 179.4(6)
O5 C17 C18 C19 -179.9(8)
C16 C17 C18 C19 0.8(12)
C17 C18 C19 C20 0.9(14)
C18 C19 C20 C21 -2.1(15)
O4 C16 C21 C20 -179.9(7)
C17 C16 C21 C20 0.1(10)
O4 C16 C21 C23 2.5(11)
C17 C16 C21 C23 -177.5(6)
C19 C20 C21 C16 1.6(13)
C19 C20 C21 C23 179.4(9)
N4 N3 C23 C21 -178.3(6)
Ho1 N3 C23 C21 7.6(10)
C16 C21 C23 N3 -4.9(11)
C20 C21 C23 N3 177.4(7)
Ho1 O6 C24 N4 -9.2(8)
Ho1 O6 C24 C25 167.0(4)
N3 N4 C24 O6 4.4(8)
N3 N4 C24 C25 -172.1(5)
O6 C24 C25 C26 156.2(6)
N4 C24 C25 C26 -27.5(9)
O6 C24 C25 C30 -25.7(9)
N4 C24 C25 C30 150.6(6)
C30 C25 C26 C27 -1.0(10)
C24 C25 C26 C27 177.1(6)
C25 C26 C27 C28 0.7(12)
C26 C27 C28 C29 0.0(13)
C27 C28 C29 C30 -0.6(13)
C28 C29 C30 C25 0.4(12)
C26 C25 C30 C29 0.4(10)
C24 C25 C30 C29 -177.8(6)
Ho1 O7 C31 C32 -129.4(5)
Ho2 O7 C31 C32 23.1(6)
Ho1 O7 C31 C36 49.9(7)
Ho2 O7 C31 C36 -157.6(4)
C37 O8 C32 C33 -3.3(9)
Ho2 O8 C32 C33 157.9(5)
C37 O8 C32 C31 176.7(6)
Ho2 O8 C32 C31 -22.1(5)
O7 C31 C32 O8 2.2(7)
C36 C31 C32 O8 -177.2(4)
O7 C31 C32 C33 -177.8(5)
C36 C31 C32 C33 2.8(8)
O8 C32 C33 C34 -179.7(5)
C31 C32 C33 C34 0.3(9)
C32 C33 C34 C35 -1.7(9)
C33 C34 C35 C36 0.0(9)
C34 C35 C36 C31 3.1(8)
C34 C35 C36 C38 177.4(5)
O7 C31 C36 C35 176.2(5)
C32 C31 C36 C35 -4.4(8)
O7 C31 C36 C38 2.0(8)
C32 C31 C36 C38 -178.6(5)
N6 N5 C38 C36 174.7(5)
Ho1 N5 C38 C36 -11.0(8)
C35 C36 C38 N5 168.6(5)
C31 C36 C38 N5 -17.3(8)
Ho1 O9 C39 N6 -26.5(7)
Ho1 O9 C39 C40 155.1(4)
N5 N6 C39 O9 2.1(8)
N5 N6 C39 C40 -179.4(5)
O9 C39 C40 C41 -162.0(6)
N6 C39 C40 C41 19.6(9)
O9 C39 C40 C45 17.1(10)
N6 C39 C40 C45 -161.3(7)
C45 C40 C41 C42 -1.4(11)
C39 C40 C41 C42 177.8(7)
C40 C41 C42 C43 0.0(13)
C41 C42 C43 C44 1.2(14)
C42 C43 C44 C45 -1.2(16)
C43 C44 C45 C40 -0.1(17)
C41 C40 C45 C44 1.4(14)
C39 C40 C45 C44 -177.8(9)
Ho1 N7 C46 S1 154(14)
Ho2 N8 C47 S2 -8(100)
Ho2 N9 C48 S3 46(14)
C53 N10 C49 C50 0.0
N10 C49 C50 C51 0.0
C49 C50 C51 C52 0.0
C50 C51 C52 C53 0.0
C51 C52 C53 N10 0.0
C49 N10 C53 C52 0.0
